data_2239273
loop_
_publ_author_name
'Peukert, Max'
'Seichter, Wilhelm'
'Weber, Edwin'

_publ_section_title
;
 Redetermination of 2-methyl-4-nitropyridine <i>N</i>-oxide
;
_journal_issue 4
_journal_name_full 'Acta Crystallographica Section E'
_journal_page_first o426
_journal_page_last o427
_journal_paper_doi 10.1107/S1600536814004450
_journal_volume 70
_journal_year 2014
_chemical_formula_iupac 'C6 H6 N2 O3'
_chemical_formula_moiety 'C6 H6 N2 O3'
_chemical_formula_sum 'C6 H6 N2 O3'
_chemical_formula_weight 154.13
_chemical_name_systematic
;
2-Methyl-4-nitropyridine <i>N</i>-oxide
;
_space_group_IT_number 57
_symmetry_cell_setting orthorhombic
_symmetry_space_group_name_Hall '-P 2c 2b'
_symmetry_space_group_name_H-M 'P b c m'
_atom_sites_solution_hydrogens geom
_atom_sites_solution_primary direct
_atom_sites_solution_secondary difmap
_audit_creation_method SHELXL-97
_cell_angle_alpha 90.00
_cell_angle_beta 90.00
_cell_angle_gamma 90.00
_cell_formula_units_Z 4
_cell_length_a 8.6775(7)
_cell_length_b 12.4069(10)
_cell_length_c 6.1995(5)
_cell_measurement_reflns_used 6590
_cell_measurement_temperature 153(2)
_cell_measurement_theta_max 34.98
_cell_measurement_theta_min 2.35
_cell_volume 667.44(9)
_computing_cell_refinement 'SAINT-NT (Bruker, 2008)'
_computing_data_collection 'APEX2 (Bruker, 2008)'
_computing_data_reduction 'SAINT-NT (Bruker, 2008)'
_computing_molecular_graphics 'ORTEP-3 for Windows (Farrugia, 2012)'
_computing_publication_material 'SHELXL97 (Sheldrick, 2008)'
_computing_structure_refinement 'SHELXL97 (Sheldrick, 2008)'
_computing_structure_solution 'SHELXS97 (Sheldrick, 2008)'
_diffrn_ambient_temperature 153(2)
_diffrn_measured_fraction_theta_full 0.999
_diffrn_measured_fraction_theta_max 0.999
_diffrn_measurement_device_type 'Bruker APEXII CCD area-detector'
_diffrn_measurement_method 'phi and omega scans'
_diffrn_radiation_monochromator graphite
_diffrn_radiation_source 'fine-focus sealed tube'
_diffrn_radiation_type MoK\a
_diffrn_radiation_wavelength 0.71073
_diffrn_reflns_av_R_equivalents 0.0282
_diffrn_reflns_av_sigmaI/netI 0.0134
_diffrn_reflns_limit_h_max 12
_diffrn_reflns_limit_h_min -12
_diffrn_reflns_limit_k_max 17
_diffrn_reflns_limit_k_min -17
_diffrn_reflns_limit_l_max 8
_diffrn_reflns_limit_l_min -8
_diffrn_reflns_number 19832
_diffrn_reflns_theta_full 30.39
_diffrn_reflns_theta_max 30.39
_diffrn_reflns_theta_min 2.86
_exptl_absorpt_coefficient_mu 0.126
_exptl_absorpt_correction_T_max 0.9717
_exptl_absorpt_correction_T_min 0.9319
_exptl_absorpt_correction_type multi-scan
_exptl_absorpt_process_details '(SADABS; Bruker, 2008)'
_exptl_crystal_colour yellow
_exptl_crystal_density_diffrn 1.534
_exptl_crystal_density_method 'not measured'
_exptl_crystal_description column
_exptl_crystal_F_000 320
_exptl_crystal_size_max 0.57
_exptl_crystal_size_mid 0.30
_exptl_crystal_size_min 0.23
_refine_diff_density_max 0.363
_refine_diff_density_min -0.338
_refine_ls_extinction_method none
_refine_ls_goodness_of_fit_ref 1.103
_refine_ls_hydrogen_treatment mixed
_refine_ls_matrix_type full
_refine_ls_number_parameters 74
_refine_ls_number_reflns 1100
_refine_ls_restrained_S_all 1.102
_refine_ls_R_factor_all 0.0538
_refine_ls_R_factor_gt 0.0485
_refine_ls_shift/su_max 0.000
_refine_ls_shift/su_mean 0.000
_refine_ls_structure_factor_coef Fsqd
_refine_ls_weighting_details 'calc w=1/[\s^2^(Fo^2^)+(0.0871P)^2^+0.2298P] where P=(Fo^2^+2Fc^2^)/3'
_refine_ls_weighting_scheme calc
_refine_ls_wR_factor_gt 0.1397
_refine_ls_wR_factor_ref 0.1467
_reflns_number_gt 973
_reflns_number_total 1100
_reflns_threshold_expression I>2sigma(I)
_cod_data_source_file zp2011sup1.cif
_cod_data_source_block I
_cod_database_code 2239273
_cod_database_fobs_code 2239273

loop_
_symmetry_equiv_pos_as_xyz
'x, y, z'
'-x, -y, z+1/2'
'-x, y+1/2, -z+1/2'
'x, -y+1/2, -z'
'-x, -y, -z'
'x, y, -z-1/2'
'x, -y-1/2, z-1/2'
'-x, y-1/2, z'

loop_
_atom_site_type_symbol
_atom_site_label
_atom_site_fract_x
_atom_site_fract_y
_atom_site_fract_z
_atom_site_U_iso_or_equiv
_atom_site_adp_type
_atom_site_calc_flag
_atom_site_refinement_flags
_atom_site_occupancy
_atom_site_symmetry_multiplicity
O O1 0.52895(16) 0.30510(10) 0.2500 0.0309(3) Uani d S 1 2
O O2 1.05609(15) -0.02519(12) 0.2500 0.0355(4) Uani d S 1 2
O O3 0.85937(17) -0.13544(11) 0.2500 0.0441(4) Uani d S 1 2
N N1 0.61843(17) 0.22205(10) 0.2500 0.0223(3) Uani d S 1 2
N N2 0.91523(17) -0.04406(12) 0.2500 0.0276(3) Uani d S 1 2
C C1 0.55535(18) 0.12002(13) 0.2500 0.0216(3) Uani d S 1 2
C C2 0.65356(17) 0.03153(12) 0.2500 0.0203(3) Uani d S 1 2
H H2A 0.6128 -0.0395 0.2500 0.024 Uiso calc SR 1 2
C C3 0.81182(18) 0.04811(12) 0.2500 0.0214(3) Uani d S 1 2
C C4 0.87504(19) 0.15129(13) 0.2500 0.0249(3) Uani d S 1 2
H H4 0.9834 0.1621 0.2500 0.030 Uiso calc SR 1 2
C C5 0.77482(19) 0.23649(13) 0.2500 0.0247(3) Uani d S 1 2
H H5 0.8150 0.3077 0.2500 0.030 Uiso calc SR 1 2
C C6 0.38480(19) 0.11425(16) 0.2500 0.0283(4) Uani d SD 1 2
H H6A 0.3468(19) 0.1469(13) 0.133(2) 0.040(5) Uiso d D 1 1
H H6B 0.358(3) 0.0444(9) 0.2500 0.035(6) Uiso d SD 1 2

loop_
_atom_site_aniso_label
_atom_site_aniso_U_11
_atom_site_aniso_U_22
_atom_site_aniso_U_33
_atom_site_aniso_U_12
_atom_site_aniso_U_13
_atom_site_aniso_U_23
O1 0.0389(7) 0.0217(6) 0.0322(7) 0.0136(5) 0.000 0.000
O2 0.0209(6) 0.0365(7) 0.0492(8) 0.0072(5) 0.000 0.000
O3 0.0376(8) 0.0197(6) 0.0750(12) 0.0050(5) 0.000 0.000
N1 0.0277(7) 0.0182(6) 0.0210(6) 0.0033(5) 0.000 0.000
N2 0.0254(6) 0.0243(7) 0.0329(7) 0.0049(5) 0.000 0.000
C1 0.0232(6) 0.0210(7) 0.0206(7) 0.0009(5) 0.000 0.000
C2 0.0211(7) 0.0170(6) 0.0228(7) -0.0018(5) 0.000 0.000
C3 0.0214(7) 0.0182(6) 0.0247(7) 0.0023(5) 0.000 0.000
C4 0.0272(7) 0.0215(7) 0.0259(7) -0.0047(6) 0.000 0.000
C5 0.0286(7) 0.0211(7) 0.0244(7) -0.0050(6) 0.000 0.000
C6 0.0202(7) 0.0350(9) 0.0296(8) 0.0013(6) 0.000 0.000

loop_
_atom_type_symbol
_atom_type_description
_atom_type_scat_dispersion_real
_atom_type_scat_dispersion_imag
_atom_type_scat_source
C C 0.0033 0.0016 'International Tables Vol C Tables 4.2.6.8 and 6.1.1.4'
H H 0.0000 0.0000 'International Tables Vol C Tables 4.2.6.8 and 6.1.1.4'
N N 0.0061 0.0033 'International Tables Vol C Tables 4.2.6.8 and 6.1.1.4'
O O 0.0106 0.0060 'International Tables Vol C Tables 4.2.6.8 and 6.1.1.4'

loop_
_geom_angle_atom_site_label_1
_geom_angle_atom_site_label_2
_geom_angle_atom_site_label_3
_geom_angle
O1 N1 C5 119.48(14)
O1 N1 C1 119.61(14)
C5 N1 C1 120.91(13)
O3 N2 O2 123.99(15)
O3 N2 C3 118.73(14)
O2 N2 C3 117.28(14)
N1 C1 C2 118.79(14)
N1 C1 C6 116.16(14)
C2 C1 C6 125.05(15)
C3 C2 C1 119.30(14)
C3 C2 H2A 120.3
C1 C2 H2A 120.3
C2 C3 C4 121.72(14)
C2 C3 N2 119.61(14)
C4 C3 N2 118.68(14)
C5 C4 C3 117.36(15)
C5 C4 H4 121.3
C3 C4 H4 121.3
N1 C5 C4 121.92(14)
N1 C5 H5 119.0
C4 C5 H5 119.0
C1 C6 H6A 110.3(11)
C1 C6 H6B 108.0(16)
H6A C6 H6B 109.9(14)

loop_
_geom_bond_atom_site_label_1
_geom_bond_atom_site_label_2
_geom_bond_distance
O1 N1 1.2902(17)
O2 N2 1.244(2)
O3 N2 1.233(2)
N1 C5 1.369(2)
N1 C1 1.379(2)
N2 C3 1.454(2)
C1 C2 1.390(2)
C1 C6 1.482(2)
C2 C3 1.389(2)
C2 H2A 0.9500
C3 C4 1.393(2)
C4 C5 1.369(2)
C4 H4 0.9500
C5 H5 0.9500
C6 H6A 0.892(9)
C6 H6B 0.898(10)

loop_
_geom_hbond_atom_site_label_D
_geom_hbond_atom_site_label_H
_geom_hbond_atom_site_label_A
_geom_hbond_site_symmetry_A
_geom_hbond_distance_DH
_geom_hbond_distance_HA
_geom_hbond_distance_DA
_geom_hbond_angle_DHA
C2 H2A O1 3_645 0.95 2.29 3.225(2) 169
C5 H5 O2 3_755 0.95 2.36 3.301(2) 173

loop_
_geom_torsion_atom_site_label_1
_geom_torsion_atom_site_label_2
_geom_torsion_atom_site_label_3
_geom_torsion_atom_site_label_4
_geom_torsion
O1 N1 C1 C2 180.0
C5 N1 C1 C2 0.0
O1 N1 C1 C6 0.0
C5 N1 C1 C6 180.0
N1 C1 C2 C3 0.0
C6 C1 C2 C3 180.0
C1 C2 C3 C4 0.0
C1 C2 C3 N2 180.0
O3 N2 C3 C2 0.0
O2 N2 C3 C2 180.0
O3 N2 C3 C4 180.0
O2 N2 C3 C4 0.0
C2 C3 C4 C5 0.0
N2 C3 C4 C5 180.0
O1 N1 C5 C4 180.0
C1 N1 C5 C4 0.0
C3 C4 C5 N1 0.0
